data_4028643
loop_
_publ_author_name
'Sergey P. Gromov'
'Svetlana N. Dmitrieva'
'Artem I. Vedernikov'
'Nikolay A. Kurchavov'
'Lyudmila G. Kuz'mina'
'Sergey K. Sazonov'
'Yuri A. Strelenko'
'Michael V. Alfimov'
'Judith A. K. Howard'
'Evgeny N. Ushakov'

_publ_section_title
;
 Synthesis, Structure, and Characterization of Chromo(fluoro)ionophores
 with Cation-Triggered Emission Based on N-Methylaza-Crown-Ether Styryl
 Dyes
;
_journal_name_full 'Journal of Organic Chemistry'
_journal_page_first 9834
_journal_page_last 9847
_journal_paper_doi 10.1021/jo401555a
_journal_volume 78
_journal_year 2013
_chemical_formula_sum 'C30 H39 Cl2 N2 Na O13'
_chemical_formula_weight 729.52
_chemical_name_systematic
; 
 ? 
;
_space_group_IT_number 2
_symmetry_cell_setting triclinic
_symmetry_space_group_name_Hall '-P 1'
_symmetry_space_group_name_H-M 'P -1'
_atom_sites_solution_hydrogens geom
_atom_sites_solution_primary direct
_atom_sites_solution_secondary difmap
_audit_creation_method SHELXL-97
_cell_angle_alpha 94.045(4)
_cell_angle_beta 99.674(4)
_cell_angle_gamma 100.827(4)
_cell_formula_units_Z 2
_cell_length_a 8.3396(6)
_cell_length_b 9.6570(8)
_cell_length_c 21.7107(17)
_cell_measurement_reflns_used 2688
_cell_measurement_temperature 120.0(2)
_cell_measurement_theta_max 28.679
_cell_measurement_theta_min 2.268
_cell_volume 1683.5(2)
_computing_structure_refinement 'SHELXL-97 (Sheldrick, 1997)'
_computing_structure_solution 'SHELXS-97 (Sheldrick, 1990)'
_diffrn_ambient_temperature 120.0(2)
_diffrn_measured_fraction_theta_full 0.957
_diffrn_measured_fraction_theta_max 0.957
_diffrn_measurement_device_type 'Bruker SMART-1K'
_diffrn_measurement_method /W
_diffrn_radiation_monochromator graphite
_diffrn_radiation_source 'fine-focus sealed tube'
_diffrn_radiation_type MoK\a
_diffrn_radiation_wavelength 0.71073
_diffrn_reflns_av_R_equivalents 0.0545
_diffrn_reflns_av_sigmaI/netI 0.1285
_diffrn_reflns_limit_h_max 10
_diffrn_reflns_limit_h_min -10
_diffrn_reflns_limit_k_max 9
_diffrn_reflns_limit_k_min -12
_diffrn_reflns_limit_l_max 28
_diffrn_reflns_limit_l_min -26
_diffrn_reflns_number 9622
_diffrn_reflns_theta_full 27.50
_diffrn_reflns_theta_max 27.50
_diffrn_reflns_theta_min 1.91
_exptl_absorpt_coefficient_mu 0.274
_exptl_absorpt_correction_T_max 0.9079
_exptl_absorpt_correction_T_min 0.8708
_exptl_absorpt_correction_type multi-scan
_exptl_absorpt_process_details 'SADABS (Bruker, 2004)'
_exptl_crystal_colour red
_exptl_crystal_density_diffrn 1.439
_exptl_crystal_description prizm
_exptl_crystal_F_000 764
_exptl_crystal_size_max 0.52
_exptl_crystal_size_mid 0.44
_exptl_crystal_size_min 0.36
_refine_diff_density_max 0.419
_refine_diff_density_min -0.569
_refine_diff_density_rms 0.097
_refine_ls_extinction_method none
_refine_ls_goodness_of_fit_ref 1.098
_refine_ls_hydrogen_treatment constr
_refine_ls_matrix_type full
_refine_ls_number_parameters 461
_refine_ls_number_reflns 7401
_refine_ls_number_restraints 113
_refine_ls_restrained_S_all 1.107
_refine_ls_R_factor_all 0.1726
_refine_ls_R_factor_gt 0.1069
_refine_ls_shift/su_max 0.000
_refine_ls_shift/su_mean 0.000
_refine_ls_structure_factor_coef Fsqd
_refine_ls_weighting_details 'calc w=1/[\s^2^(Fo^2^)+(0.0421P)^2^+8.3704P] where P=(Fo^2^+2Fc^2^)/3'
_refine_ls_weighting_scheme calc
_refine_ls_wR_factor_gt 0.2009
_refine_ls_wR_factor_ref 0.2193
_reflns_number_gt 4409
_reflns_number_total 7401
_reflns_threshold_expression >2sigma(I)
_cod_data_source_file jo401555a_si_001_8.cif
_cod_data_source_block 2b+Na
_cod_database_code 4028643

loop_
_symmetry_equiv_pos_as_xyz
'x, y, z'
'-x, -y, -z'

loop_
_atom_site_label
_atom_site_type_symbol
_atom_site_fract_x
_atom_site_fract_y
_atom_site_fract_z
_atom_site_U_iso_or_equiv
_atom_site_adp_type
_atom_site_occupancy
_atom_site_symmetry_multiplicity
_atom_site_calc_flag
_atom_site_refinement_flags
_atom_site_disorder_assembly
_atom_site_disorder_group
Na1 Na 0.2474(3) 0.5252(2) 0.13459(11) 0.0231(5) Uani 1 1 d . . .
Cl1 Cl 0.49413(19) 0.79876(15) 0.11766(7) 0.0258(4) Uani 1 1 d . . .
O11 O 0.5076(6) 0.7190(5) 0.1721(2) 0.0355(11) Uani 1 1 d . . .
O12 O 0.3508(6) 0.7229(5) 0.0721(2) 0.0367(12) Uani 1 1 d . . .
O13 O 0.6426(6) 0.8104(5) 0.0910(2) 0.0330(11) Uani 1 1 d . . .
O14 O 0.4720(7) 0.9379(5) 0.1367(3) 0.0593(17) Uani 1 1 d . . .
O21 O 0.6580(5) 0.5571(4) 0.3856(2) 0.0347(11) Uani 1 1 d D . .
O22 O 0.6399(6) 0.3105(4) 0.3686(2) 0.0450(14) Uani 1 1 d D . .
Cl2 Cl 0.7495(10) 0.4436(9) 0.3919(6) 0.0205(18) Uani 0.53(4) 1 d PD A 1
O23 O 0.8854(19) 0.4706(11) 0.3601(14) 0.052(6) Uani 0.53(4) 1 d PDU A 1
O24 O 0.811(3) 0.4335(15) 0.4575(7) 0.053(5) Uani 0.53(4) 1 d PDU A 1
Cl2' Cl 0.7523(13) 0.4461(10) 0.3799(8) 0.030(3) Uani 0.47(4) 1 d PD A 2
O25 O 0.874(3) 0.4573(16) 0.4357(12) 0.053(7) Uani 0.47(4) 1 d PDU A 2
O26 O 0.833(3) 0.4605(15) 0.3261(13) 0.059(6) Uani 0.47(4) 1 d PDU A 2
O1 O 0.2259(5) 0.5877(4) 0.25100(18) 0.0196(9) Uani 1 1 d U . .
O2 O 0.2699(5) 0.3270(4) 0.20197(19) 0.0236(9) Uani 1 1 d . . .
O3 O 0.4627(5) 0.3752(4) 0.11148(19) 0.0252(10) Uani 1 1 d . . .
O4 O 0.1280(5) 0.3251(4) 0.04854(19) 0.0230(9) Uani 1 1 d . . .
O5 O -0.0517(5) 0.4731(4) 0.11733(19) 0.0229(9) Uani 1 1 d . . .
N1 N 0.8423(6) 0.8899(4) 0.5419(2) 0.0162(10) Uani 1 1 d . . .
N2 N 0.0948(6) 0.7723(5) 0.1797(2) 0.0195(10) Uani 1 1 d . . .
C1 C 0.9599(7) 0.9484(6) 0.5967(3) 0.0175(12) Uani 1 1 d . . .
C2 C 1.0401(7) 0.8645(6) 0.6362(3) 0.0215(13) Uani 1 1 d . . .
H2A H 1.0139 0.7643 0.6269 0.026 Uiso 1 1 calc R . .
C3 C 1.1566(7) 0.9251(6) 0.6882(3) 0.0248(14) Uani 1 1 d . . .
H3A H 1.2109 0.8668 0.7145 0.030 Uiso 1 1 calc R . .
C4 C 1.1961(7) 1.0743(6) 0.7027(3) 0.0266(14) Uani 1 1 d . . .
H4A H 1.2788 1.1161 0.7381 0.032 Uiso 1 1 calc R . .
C5 C 1.1151(7) 1.1583(6) 0.6658(3) 0.0214(13) Uani 1 1 d . . .
H5A H 1.1405 1.2580 0.6766 0.026 Uiso 1 1 calc R . .
C6 C 0.9939(7) 1.0994(5) 0.6117(3) 0.0168(12) Uani 1 1 d . . .
C7 C 0.9094(7) 1.1818(5) 0.5719(3) 0.0192(12) Uani 1 1 d . . .
H7A H 0.9332 1.2819 0.5814 0.023 Uiso 1 1 calc R . .
C8 C 0.7948(7) 1.1221(6) 0.5203(3) 0.0210(13) Uani 1 1 d . . .
H8A H 0.7380 1.1801 0.4947 0.025 Uiso 1 1 calc R . .
C9 C 0.7594(7) 0.9715(6) 0.5045(3) 0.0169(12) Uani 1 1 d . . .
C10 C 0.6319(7) 0.9054(6) 0.4500(3) 0.0187(12) Uani 1 1 d . . .
H10A H 0.6029 0.8048 0.4439 0.022 Uiso 1 1 calc R . .
C11 C 0.5533(7) 0.9777(5) 0.4082(3) 0.0174(12) Uani 1 1 d . . .
H11A H 0.5808 1.0781 0.4166 0.021 Uiso 1 1 calc R . .
C12 C 0.4321(7) 0.9218(6) 0.3519(3) 0.0169(12) Uani 1 1 d . . .
C13 C 0.3670(7) 1.0167(6) 0.3135(3) 0.0213(13) Uani 1 1 d . . .
H13A H 0.4007 1.1157 0.3258 0.026 Uiso 1 1 calc R . .
C14 C 0.2551(7) 0.9693(6) 0.2582(3) 0.0202(12) Uani 1 1 d . . .
H14A H 0.2128 1.0366 0.2337 0.024 Uiso 1 1 calc R . .
C15 C 0.2020(7) 0.8242(6) 0.2372(3) 0.0166(12) Uani 1 1 d . . .
C16 C 0.2706(7) 0.7287(6) 0.2761(3) 0.0172(12) Uani 1 1 d . . .
C17 C 0.3807(7) 0.7733(6) 0.3320(3) 0.0194(12) Uani 1 1 d . . .
H17A H 0.4220 0.7062 0.3570 0.023 Uiso 1 1 calc R . .
C18 C 0.0661(8) 0.8803(7) 0.1370(3) 0.0280(14) Uani 1 1 d . . .
H18A H 0.1726 0.9405 0.1342 0.042 Uiso 1 1 calc R . .
H18B H -0.0050 0.9387 0.1532 0.042 Uiso 1 1 calc R . .
H18C H 0.0115 0.8338 0.0952 0.042 Uiso 1 1 calc R . .
C19 C 0.2489(8) 0.4828(6) 0.2934(3) 0.0205(13) Uani 1 1 d . . .
H19A H 0.1840 0.4907 0.3273 0.025 Uiso 1 1 calc R . .
H19B H 0.3677 0.4950 0.3127 0.025 Uiso 1 1 calc R . .
C20 C 0.1883(8) 0.3400(6) 0.2544(3) 0.0237(13) Uani 1 1 d . . .
H20A H 0.2072 0.2641 0.2814 0.028 Uiso 1 1 calc R . .
H20B H 0.0672 0.3265 0.2388 0.028 Uiso 1 1 calc R . .
C21 C 0.4465(8) 0.3431(6) 0.2184(3) 0.0259(14) Uani 1 1 d . . .
H21A H 0.4758 0.2871 0.2536 0.031 Uiso 1 1 calc R . .
H21B H 0.4992 0.4439 0.2314 0.031 Uiso 1 1 calc R . .
C22 C 0.5050(8) 0.2905(7) 0.1611(3) 0.0287(14) Uani 1 1 d . . .
H22A H 0.6268 0.2975 0.1705 0.034 Uiso 1 1 calc R . .
H22B H 0.4513 0.1898 0.1481 0.034 Uiso 1 1 calc R . .
C23 C 0.4048(8) 0.2940(6) 0.0509(3) 0.0260(14) Uani 1 1 d . . .
H23A H 0.4746 0.2231 0.0460 0.031 Uiso 1 1 calc R . .
H23B H 0.4162 0.3580 0.0176 0.031 Uiso 1 1 calc R . .
C24 C 0.2261(7) 0.2191(6) 0.0434(3) 0.0259(14) Uani 1 1 d . . .
H24A H 0.1899 0.1624 0.0018 0.031 Uiso 1 1 calc R . .
H24B H 0.2129 0.1545 0.0764 0.031 Uiso 1 1 calc R . .
C25 C -0.0391(7) 0.2624(6) 0.0555(3) 0.0244(14) Uani 1 1 d . . .
H25A H -0.0361 0.2112 0.0935 0.029 Uiso 1 1 calc R . .
H25B H -0.0948 0.1941 0.0185 0.029 Uiso 1 1 calc R . .
C26 C -0.1319(8) 0.3812(7) 0.0612(3) 0.0293(15) Uani 1 1 d . . .
H26A H -0.1306 0.4348 0.0240 0.035 Uiso 1 1 calc R . .
H26B H -0.2490 0.3422 0.0637 0.035 Uiso 1 1 calc R . .
C27 C -0.1464(7) 0.5814(6) 0.1257(3) 0.0215(13) Uani 1 1 d . . .
H27A H -0.2616 0.5367 0.1285 0.026 Uiso 1 1 calc R . .
H27B H -0.1507 0.6373 0.0892 0.026 Uiso 1 1 calc R . .
C28 C -0.0667(7) 0.6779(6) 0.1850(3) 0.0225(13) Uani 1 1 d . . .
H28A H -0.1448 0.7378 0.1954 0.027 Uiso 1 1 calc R . .
H28B H -0.0465 0.6193 0.2201 0.027 Uiso 1 1 calc R . .
C29 C 0.8148(7) 0.7327(5) 0.5240(3) 0.0200(13) Uani 1 1 d . . .
H29A H 0.9178 0.6990 0.5394 0.024 Uiso 1 1 calc R . .
H29B H 0.7888 0.7129 0.4777 0.024 Uiso 1 1 calc R . .
C30 C 0.6732(8) 0.6531(6) 0.5517(3) 0.0284(15) Uani 1 1 d . . .
H30A H 0.6579 0.5512 0.5394 0.043 Uiso 1 1 calc R . .
H30B H 0.5707 0.6853 0.5360 0.043 Uiso 1 1 calc R . .
H30C H 0.6995 0.6714 0.5976 0.043 Uiso 1 1 calc R . .

loop_
_atom_site_aniso_label
_atom_site_aniso_U_11
_atom_site_aniso_U_22
_atom_site_aniso_U_33
_atom_site_aniso_U_23
_atom_site_aniso_U_13
_atom_site_aniso_U_12
Na1 0.0207(12) 0.0185(12) 0.0278(13) 0.0025(10) 0.0014(10) 0.0008(9)
Cl1 0.0226(8) 0.0204(7) 0.0341(9) -0.0030(6) 0.0066(6) 0.0040(6)
O11 0.035(3) 0.040(3) 0.027(3) 0.003(2) 0.003(2) -0.003(2)
O12 0.024(2) 0.045(3) 0.033(3) 0.006(2) -0.006(2) -0.005(2)
O13 0.029(3) 0.036(3) 0.040(3) 0.006(2) 0.016(2) 0.011(2)
O14 0.053(4) 0.016(2) 0.110(5) -0.013(3) 0.034(3) 0.001(2)
O21 0.032(3) 0.019(2) 0.051(3) -0.003(2) -0.003(2) 0.0106(19)
O22 0.045(3) 0.014(2) 0.070(4) -0.001(2) 0.005(3) -0.002(2)
Cl2 0.018(3) 0.012(3) 0.031(3) -0.0024(19) 0.004(2) 0.0028(19)
O23 0.048(8) 0.027(6) 0.104(15) 0.027(7) 0.056(9) 0.018(5)
O24 0.084(11) 0.044(7) 0.034(7) -0.003(5) -0.006(7) 0.042(7)
Cl2' 0.035(5) 0.013(3) 0.037(5) -0.003(2) -0.006(3) 0.004(3)
O25 0.050(9) 0.041(8) 0.057(11) -0.030(7) -0.039(8) 0.035(7)
O26 0.071(11) 0.056(8) 0.069(12) 0.027(8) 0.043(10) 0.026(7)
O1 0.026(2) 0.0075(17) 0.022(2) -0.0024(15) 0.0000(17) -0.0011(15)
O2 0.025(2) 0.019(2) 0.025(2) -0.0022(17) 0.0022(18) 0.0013(17)
O3 0.029(2) 0.021(2) 0.026(2) 0.0001(18) 0.0051(19) 0.0064(18)
O4 0.016(2) 0.018(2) 0.035(2) 0.0019(18) 0.0055(18) 0.0026(16)
O5 0.017(2) 0.018(2) 0.029(2) -0.0085(17) -0.0010(17) 0.0018(16)
N1 0.015(2) 0.012(2) 0.021(3) 0.0001(19) 0.0030(19) 0.0012(18)
N2 0.021(3) 0.014(2) 0.022(3) 0.0050(19) 0.002(2) 0.0000(19)
C1 0.011(3) 0.021(3) 0.018(3) -0.001(2) 0.004(2) -0.002(2)
C2 0.026(3) 0.014(3) 0.026(3) 0.000(2) 0.007(3) 0.007(2)
C3 0.022(3) 0.029(3) 0.024(3) 0.003(3) 0.001(3) 0.008(3)
C4 0.017(3) 0.029(3) 0.029(4) -0.008(3) 0.003(3) -0.003(3)
C5 0.013(3) 0.021(3) 0.028(3) -0.005(2) 0.006(2) -0.002(2)
C6 0.012(3) 0.010(3) 0.027(3) -0.002(2) 0.006(2) -0.002(2)
C7 0.023(3) 0.008(2) 0.025(3) -0.003(2) 0.006(2) -0.002(2)
C8 0.026(3) 0.010(3) 0.027(3) 0.002(2) 0.005(3) 0.003(2)
C9 0.017(3) 0.016(3) 0.017(3) -0.001(2) 0.002(2) 0.003(2)
C10 0.019(3) 0.009(3) 0.028(3) 0.003(2) 0.007(2) 0.002(2)
C11 0.018(3) 0.008(2) 0.025(3) 0.003(2) 0.004(2) 0.000(2)
C12 0.012(3) 0.017(3) 0.022(3) 0.002(2) 0.003(2) 0.004(2)
C13 0.029(3) 0.012(3) 0.024(3) 0.001(2) 0.006(3) 0.009(2)
C14 0.021(3) 0.013(3) 0.030(3) 0.004(2) 0.007(3) 0.008(2)
C15 0.015(3) 0.016(3) 0.017(3) -0.001(2) 0.002(2) 0.000(2)
C16 0.019(3) 0.015(3) 0.017(3) -0.001(2) 0.006(2) 0.001(2)
C17 0.023(3) 0.014(3) 0.023(3) 0.004(2) 0.008(2) 0.006(2)
C18 0.031(4) 0.027(3) 0.025(3) 0.005(3) 0.000(3) 0.005(3)
C19 0.030(3) 0.014(3) 0.018(3) 0.007(2) 0.003(3) 0.004(2)
C20 0.032(3) 0.013(3) 0.025(3) 0.003(2) 0.008(3) 0.000(2)
C21 0.028(3) 0.022(3) 0.025(3) 0.004(3) -0.002(3) 0.005(3)
C22 0.031(4) 0.026(3) 0.032(4) 0.006(3) 0.008(3) 0.009(3)
C23 0.024(3) 0.026(3) 0.029(4) 0.004(3) 0.006(3) 0.008(3)
C24 0.022(3) 0.024(3) 0.034(4) 0.000(3) 0.008(3) 0.009(3)
C25 0.018(3) 0.014(3) 0.038(4) -0.005(3) 0.007(3) -0.002(2)
C26 0.030(4) 0.028(3) 0.028(4) -0.006(3) 0.005(3) 0.005(3)
C27 0.018(3) 0.012(3) 0.037(4) 0.001(2) 0.009(3) 0.006(2)
C28 0.017(3) 0.019(3) 0.032(4) -0.001(3) 0.006(3) 0.003(2)
C29 0.020(3) 0.008(2) 0.028(3) -0.004(2) -0.002(2) 0.001(2)
C30 0.028(3) 0.017(3) 0.036(4) 0.002(3) 0.005(3) -0.005(3)

loop_
_atom_type_symbol
_atom_type_description
_atom_type_scat_dispersion_real
_atom_type_scat_dispersion_imag
_atom_type_scat_source
C C 0.0033 0.0016 'International Tables Vol C Tables 4.2.6.8 and 6.1.1.4'
H H 0.0000 0.0000 'International Tables Vol C Tables 4.2.6.8 and 6.1.1.4'
N N 0.0061 0.0033 'International Tables Vol C Tables 4.2.6.8 and 6.1.1.4'
O O 0.0106 0.0060 'International Tables Vol C Tables 4.2.6.8 and 6.1.1.4'
Na Na 0.0362 0.0249 'International Tables Vol C Tables 4.2.6.8 and 6.1.1.4'
Cl Cl 0.1484 0.1585 'International Tables Vol C Tables 4.2.6.8 and 6.1.1.4'

loop_
_geom_angle_atom_site_label_1
_geom_angle_atom_site_label_2
_geom_angle_atom_site_label_3
_geom_angle
O5 Na1 O2 92.89(16)
O5 Na1 O4 68.83(14)
O2 Na1 O4 83.26(14)
O5 Na1 O12 110.61(17)
O2 Na1 O12 156.17(18)
O4 Na1 O12 101.16(16)
O5 Na1 O11 144.62(17)
O2 Na1 O11 107.36(16)
O4 Na1 O11 140.63(17)
O12 Na1 O11 54.99(15)
O5 Na1 O3 132.43(15)
O2 Na1 O3 65.21(14)
O4 Na1 O3 67.08(14)
O12 Na1 O3 94.67(16)
O11 Na1 O3 82.88(16)
O5 Na1 O1 84.36(15)
O2 Na1 O1 65.85(13)
O4 Na1 O1 137.97(15)
O12 Na1 O1 118.75(15)
O11 Na1 O1 78.29(14)
O3 Na1 O1 118.41(15)
O5 Na1 N2 65.91(13)
O2 Na1 N2 119.03(15)
O4 Na1 N2 129.82(15)
O12 Na1 N2 76.15(15)
O11 Na1 N2 78.84(15)
O3 Na1 N2 161.65(15)
O1 Na1 N2 56.10(13)
O5 Na1 Cl1 130.39(13)
O2 Na1 Cl1 133.58(13)
O4 Na1 Cl1 123.58(13)
O12 Na1 Cl1 27.44(10)
O11 Na1 Cl1 27.58(11)
O3 Na1 Cl1 89.56(12)
O1 Na1 Cl1 98.44(11)
N2 Na1 Cl1 74.93(10)
O5 Na1 C21 119.73(18)
O2 Na1 C21 26.84(15)
O4 Na1 C21 93.91(16)
O12 Na1 C21 129.55(18)
O11 Na1 C21 83.53(17)
O3 Na1 C21 48.35(15)
O1 Na1 C21 71.44(15)
N2 Na1 C21 126.89(16)
Cl1 Na1 C21 107.74(14)
O14 Cl1 O13 109.1(3)
O14 Cl1 O12 110.5(3)
O13 Cl1 O12 110.2(3)
O14 Cl1 O11 109.2(3)
O13 Cl1 O11 110.4(3)
O12 Cl1 O11 107.4(3)
O14 Cl1 Na1 122.5(2)
O13 Cl1 Na1 128.4(2)
O12 Cl1 Na1 53.1(2)
O11 Cl1 Na1 54.43(19)
Cl1 O11 Na1 98.0(2)
Cl1 O12 Na1 99.5(2)
Cl2 O21 Cl2' 10.6(8)
Cl2 O22 Cl2' 10.7(8)
O23 Cl2 O22 112.1(8)
O23 Cl2 O24 109.3(8)
O22 Cl2 O24 105.9(8)
O23 Cl2 O21 109.5(8)
O22 Cl2 O21 109.6(6)
O24 Cl2 O21 110.4(8)
O25 Cl2' O22 112.2(9)
O25 Cl2' O26 109.9(9)
O22 Cl2' O26 106.6(9)
O25 Cl2' O21 109.0(8)
O22 Cl2' O21 109.1(7)
O26 Cl2' O21 110.0(9)
C16 O1 C19 117.1(4)
C16 O1 Na1 118.6(3)
C19 O1 Na1 117.4(3)
C20 O2 C21 114.5(4)
C20 O2 Na1 111.6(3)
C21 O2 Na1 101.0(3)
C22 O3 C23 113.3(4)
C22 O3 Na1 112.7(3)
C23 O3 Na1 109.6(3)
C24 O4 C25 111.2(4)
C24 O4 Na1 115.7(3)
C25 O4 Na1 108.9(3)
C26 O5 C27 108.6(4)
C26 O5 Na1 115.2(3)
C27 O5 Na1 122.2(3)
C9 N1 C1 122.3(4)
C9 N1 C29 120.1(4)
C1 N1 C29 117.6(4)
C15 N2 C18 114.9(5)
C15 N2 C28 115.0(5)
C18 N2 C28 110.8(5)
C15 N2 Na1 101.6(3)
C18 N2 Na1 118.6(4)
C28 N2 Na1 94.1(3)
C2 C1 N1 122.3(5)
C2 C1 C6 119.9(5)
N1 C1 C6 117.7(5)
C3 C2 C1 120.7(5)
C2 C3 C4 120.2(6)
C5 C4 C3 120.0(5)
C4 C5 C6 121.4(5)
C7 C6 C5 123.3(5)
C7 C6 C1 119.0(5)
C5 C6 C1 117.7(5)
C8 C7 C6 121.7(5)
C7 C8 C9 120.0(5)
N1 C9 C8 119.1(5)
N1 C9 C10 120.4(5)
C8 C9 C10 120.4(5)
C11 C10 C9 124.3(5)
C10 C11 C12 128.1(5)
C13 C12 C17 118.2(5)
C13 C12 C11 119.0(5)
C17 C12 C11 122.7(5)
C14 C13 C12 121.5(5)
C13 C14 C15 121.9(5)
C14 C15 N2 123.5(5)
C14 C15 C16 116.3(5)
N2 C15 C16 120.2(5)
C17 C16 O1 122.6(5)
C17 C16 C15 123.0(5)
O1 C16 C15 114.3(5)
C16 C17 C12 119.2(5)
O1 C19 C20 106.2(4)
O2 C20 C19 112.8(5)
O2 C21 C22 107.0(5)
O2 C21 Na1 52.2(3)
C22 C21 Na1 88.4(4)
O3 C22 C21 108.7(5)
O3 C23 C24 111.6(5)
O4 C24 C23 107.8(5)
O4 C25 C26 107.5(5)
O5 C26 C25 108.1(5)
O5 C27 C28 109.8(5)
N2 C28 C27 113.1(5)
N1 C29 C30 111.2(5)

loop_
_geom_bond_atom_site_label_1
_geom_bond_atom_site_label_2
_geom_bond_distance
Na1 O5 2.409(5)
Na1 O2 2.506(5)
Na1 O4 2.522(4)
Na1 O12 2.523(5)
Na1 O11 2.557(5)
Na1 O3 2.598(5)
Na1 O1 2.600(4)
Na1 N2 3.082(5)
Na1 Cl1 3.114(3)
Na1 C21 3.114(7)
Cl1 O14 1.432(5)
Cl1 O13 1.443(4)
Cl1 O12 1.455(4)
Cl1 O11 1.456(5)
O21 Cl2 1.450(9)
O21 Cl2' 1.454(10)
O22 Cl2 1.434(9)
O22 Cl2' 1.440(10)
Cl2 O23 1.417(10)
Cl2 O24 1.447(11)
Cl2' O25 1.427(11)
Cl2' O26 1.443(11)
O1 C16 1.388(6)
O1 C19 1.434(7)
O2 C20 1.430(7)
O2 C21 1.432(7)
O3 C22 1.435(7)
O3 C23 1.441(7)
O4 C24 1.434(7)
O4 C25 1.449(7)
O5 C26 1.438(7)
O5 C27 1.444(6)
N1 C9 1.365(7)
N1 C1 1.416(7)
N1 C29 1.504(6)
N2 C15 1.406(7)
N2 C18 1.470(8)
N2 C28 1.505(7)
C1 C2 1.395(8)
C1 C6 1.435(7)
C2 C3 1.374(8)
C3 C4 1.417(8)
C4 C5 1.368(9)
C5 C6 1.420(8)
C6 C7 1.408(8)
C7 C8 1.358(8)
C8 C9 1.433(7)
C9 C10 1.467(8)
C10 C11 1.343(8)
C11 C12 1.447(8)
C12 C13 1.405(8)
C12 C17 1.431(7)
C13 C14 1.380(8)
C14 C15 1.406(7)
C15 C16 1.427(8)
C16 C17 1.380(8)
C19 C20 1.518(7)
C21 C22 1.501(8)
C23 C24 1.505(8)
C25 C26 1.509(8)
C27 C28 1.509(8)
C29 C30 1.520(8)
